data_4310068
loop_
_publ_author_name
'Ana Galet'
'M. Carmen Mu\~noz'
'Ana B. Gaspar'
'Jos\'e A. Real'

_publ_section_title
;
Architectural Isomerism in the Three-Dimensional Polymeric Spin Crossover
System {Fe(pmd)2[Ag(CN)2]2}: Synthesis, Structure, Magnetic Properties,
and Calorimetric Studies
;
_journal_name_full 'Inorganic Chemistry'
_journal_page_first 8749
_journal_page_last 8755
_journal_paper_doi 10.1021/ic0509074
_journal_volume 44
_journal_year 2005
_chemical_formula_sum 'C48 H32 Ag8 Fe4 N32'
_chemical_formula_weight 2143.42
_chemical_name_systematic
;
 ?
;
_space_group_IT_number 56
_symmetry_cell_setting orthorhombic
_symmetry_space_group_name_Hall '-P 2ab 2ac'
_symmetry_space_group_name_H-M 'P c c n'
_atom_sites_solution_hydrogens geom
_atom_sites_solution_primary direct
_atom_sites_solution_secondary difmap
_audit_creation_method SHELXL-97
_cell_angle_alpha 90.00
_cell_angle_beta 90.00
_cell_angle_gamma 90.00
_cell_formula_units_Z 1
_cell_length_a 14.8950(2)
_cell_length_b 8.1580(4)
_cell_length_c 13.3480(5)
_cell_measurement_temperature 150(2)
_cell_volume 1621.96(10)
_computing_cell_refinement 'HKL DENZO'
_computing_data_collection COLLECT
_computing_data_reduction 'HKL DENZO and SCALEPACK'
_computing_structure_refinement 'SHELXL-97 (Sheldrick, 1997)'
_computing_structure_solution SHELXS-97
_diffrn_ambient_temperature 150(2)
_diffrn_measured_fraction_theta_full 0.988
_diffrn_measured_fraction_theta_max 0.988
_diffrn_radiation_monochromator graphite
_diffrn_radiation_source 'fine-focus sealed tube'
_diffrn_radiation_type MoK\a
_diffrn_radiation_wavelength 0.71073
_diffrn_reflns_av_R_equivalents 0.0280
_diffrn_reflns_av_sigmaI/netI 0.0349
_diffrn_reflns_limit_h_max 19
_diffrn_reflns_limit_h_min -19
_diffrn_reflns_limit_k_max 10
_diffrn_reflns_limit_k_min -10
_diffrn_reflns_limit_l_max 17
_diffrn_reflns_limit_l_min -17
_diffrn_reflns_number 3394
_diffrn_reflns_theta_full 27.48
_diffrn_reflns_theta_max 27.48
_diffrn_reflns_theta_min 2.85
_exptl_absorpt_coefficient_mu 1.682
_exptl_crystal_colour orange-yellow
_exptl_crystal_density_diffrn 2.194
_exptl_crystal_density_method 'not measured'
_exptl_crystal_description prismatic
_exptl_crystal_F_000 1024
_exptl_crystal_size_max 0.07
_exptl_crystal_size_mid 0.06
_exptl_crystal_size_min 0.04
_refine_diff_density_max 0.457
_refine_diff_density_min -0.709
_refine_diff_density_rms 0.118
_refine_ls_extinction_method none
_refine_ls_goodness_of_fit_ref 1.089
_refine_ls_hydrogen_treatment mixed
_refine_ls_matrix_type full
_refine_ls_number_parameters 107
_refine_ls_number_reflns 1840
_refine_ls_number_restraints 0
_refine_ls_restrained_S_all 1.089
_refine_ls_R_factor_all 0.0338
_refine_ls_R_factor_gt 0.0256
_refine_ls_shift/su_max 0.001
_refine_ls_shift/su_mean 0.000
_refine_ls_structure_factor_coef Fsqd
_refine_ls_weighting_details 'calc w=1/[\s^2^(Fo^2^)+(0.0312P)^2^+0.3875P] where P=(Fo^2^+2Fc^2^)/3'
_refine_ls_weighting_scheme calc
_refine_ls_wR_factor_gt 0.0610
_refine_ls_wR_factor_ref 0.0643
_reflns_number_gt 1572
_reflns_number_total 1840
_reflns_threshold_expression >2sigma(I)
_cod_data_source_file ic0509074si20050606_051018.cif
_cod_data_source_block ja348
_cod_database_code 4310068

loop_
_symmetry_equiv_pos_as_xyz
'x, y, z'
'-x+1/2, -y+1/2, z'
'x+1/2, -y, -z+1/2'
'-x, y+1/2, -z+1/2'
'-x, -y, -z'
'x-1/2, y-1/2, -z'
'-x-1/2, y, z-1/2'
'x, -y-1/2, z-1/2'

loop_
_atom_site_label
_atom_site_type_symbol
_atom_site_fract_x
_atom_site_fract_y
_atom_site_fract_z
_atom_site_U_iso_or_equiv
_atom_site_adp_type
_atom_site_occupancy
_atom_site_symmetry_multiplicity
_atom_site_calc_flag
_atom_site_refinement_flags
_atom_site_disorder_assembly
_atom_site_disorder_group
Ag Ag 0.294834(14) 1.08776(3) 0.196790(15) 0.01952(10) Uani 1 1 d . . .
Fe Fe 0.0000 1.0000 0.0000 0.01275(13) Uani 1 2 d S . .
C1 C 0.05012(18) 0.7029(4) -0.11301(19) 0.0191(6) Uani 1 1 d . . .
H1 H 0.0234 0.7563 -0.1668 0.019(4) Uiso 1 1 calc R . .
N3 N 0.10488(15) 1.0519(3) 0.07905(16) 0.0163(5) Uani 1 1 d . . .
N1 N 0.04912(14) 0.7743(3) -0.02163(15) 0.0149(5) Uani 1 1 d . . .
N4 N 0.12588(17) 0.5432(3) 0.04530(18) 0.0224(5) Uani 1 1 d . . .
N2 N -0.06513(15) 0.9332(3) 0.11965(15) 0.0155(5) Uani 1 1 d . . .
C5 C -0.1111(2) 0.9156(4) 0.1877(2) 0.0198(6) Uani 1 1 d . . .
C3 C 0.1280(2) 0.4760(4) -0.0462(2) 0.0249(7) Uani 1 1 d . . .
H3 H 0.1558 0.3749 -0.0548 0.019(4) Uiso 1 1 calc R . .
C6 C 0.1700(2) 1.0732(4) 0.1230(2) 0.0184(6) Uani 1 1 d . . .
C4 C 0.08665(19) 0.6895(4) 0.05283(18) 0.0180(6) Uani 1 1 d . . .
H4 H 0.0853 0.7370 0.1161 0.019(4) Uiso 1 1 calc R . .
C2 C 0.0901(2) 0.5522(4) -0.1280(2) 0.0237(7) Uani 1 1 d . . .
H2 H 0.0913 0.5038 -0.1911 0.019(4) Uiso 1 1 calc R . .

loop_
_atom_site_aniso_label
_atom_site_aniso_U_11
_atom_site_aniso_U_22
_atom_site_aniso_U_33
_atom_site_aniso_U_23
_atom_site_aniso_U_13
_atom_site_aniso_U_12
Ag 0.01753(15) 0.02125(15) 0.01979(14) -0.00111(8) -0.00754(7) 0.00174(9)
Fe 0.0111(3) 0.0161(3) 0.0110(2) 0.0002(2) 0.00029(19) -0.0002(2)
C1 0.0198(15) 0.0211(16) 0.0162(12) 0.0000(11) 0.0006(10) -0.0024(12)
N3 0.0158(12) 0.0189(13) 0.0142(10) 0.0003(9) 0.0014(9) 0.0001(10)
N1 0.0122(11) 0.0182(12) 0.0143(9) -0.0020(9) 0.0016(8) -0.0023(9)
N4 0.0230(14) 0.0217(14) 0.0225(12) 0.0028(11) -0.0007(10) 0.0015(11)
N2 0.0147(12) 0.0185(13) 0.0134(11) 0.0004(9) -0.0013(9) -0.0004(10)
C5 0.0207(15) 0.0207(16) 0.0181(13) -0.0010(11) 0.0016(11) -0.0017(12)
C3 0.0260(17) 0.0209(16) 0.0279(15) -0.0014(13) 0.0029(12) 0.0054(13)
C6 0.0173(15) 0.0176(15) 0.0204(13) -0.0013(11) 0.0002(12) 0.0029(12)
C4 0.0208(15) 0.0187(15) 0.0145(12) -0.0001(11) 0.0003(10) 0.0005(12)
C2 0.0262(16) 0.0256(17) 0.0194(13) -0.0040(12) 0.0025(11) 0.0029(14)

loop_
_atom_type_symbol
_atom_type_description
_atom_type_scat_dispersion_real
_atom_type_scat_dispersion_imag
_atom_type_scat_source
C C 0.0033 0.0016 'International Tables Vol C Tables 4.2.6.8 and 6.1.1.4'
H H 0.0000 0.0000 'International Tables Vol C Tables 4.2.6.8 and 6.1.1.4'
N N 0.0061 0.0033 'International Tables Vol C Tables 4.2.6.8 and 6.1.1.4'
Ag Ag -0.8971 1.1015 'International Tables Vol C Tables 4.2.6.8 and 6.1.1.4'
Fe Fe 0.3463 0.8444 'International Tables Vol C Tables 4.2.6.8 and 6.1.1.4'

loop_
_geom_angle_atom_site_label_1
_geom_angle_atom_site_label_2
_geom_angle_atom_site_label_3
_geom_angle
_geom_angle_site_symmetry_1
_geom_angle_site_symmetry_3
_geom_angle_publ_flag
C6 Ag C5 159.77(11) 3_575 . ?
C5 Ag N4 105.50(10) 3_575 2_565 ?
C6 Ag N4 90.83(9) . 2_565 ?
C5 Ag Ag 108.35(8) 3_575 2_575 ?
C6 Ag Ag 69.68(8) . 2_575 ?
N4 Ag Ag 125.26(6) 2_565 2_575 ?
N3 Fe N3 180.0 5_575 . ?
N2 Fe N3 90.93(9) 5_575 5_575 ?
N2 Fe N3 89.07(9) . 5_575 ?
N2 Fe N3 89.07(9) 5_575 . ?
N2 Fe N3 90.93(9) . . ?
N2 Fe N2 180.0 5_575 . ?
N3 Fe N1 89.14(9) 5_575 5_575 ?
N3 Fe N1 90.86(9) . 5_575 ?
N2 Fe N1 92.47(9) 5_575 5_575 ?
N2 Fe N1 87.53(9) . 5_575 ?
N3 Fe N1 90.86(9) 5_575 . ?
N3 Fe N1 89.14(9) . . ?
N2 Fe N1 87.53(9) 5_575 . ?
N2 Fe N1 92.47(9) . . ?
N1 Fe N1 180.00(12) 5_575 . ?
N1 C1 C2 121.3(3) . . ?
N1 C1 H1 119.4 . . ?
C2 C1 H1 119.4 . . ?
C6 N3 Fe 175.2(2) . . ?
C4 N1 C1 116.3(2) . . ?
C4 N1 Fe 121.54(18) . . ?
C1 N1 Fe 122.05(19) . . ?
C4 N4 C3 116.5(2) . . ?
C4 N4 Ag 120.91(17) . 2_565 ?
C3 N4 Ag 122.4(2) . 2_565 ?
C5 N2 Fe 169.3(2) . . ?
N2 C5 Ag 171.7(3) . 3_475 ?
N4 C3 C2 121.9(3) . . ?
N4 C3 H3 119.1 . . ?
C2 C3 H3 119.1 . . ?
N3 C6 Ag 173.6(3) . . ?
N1 C4 N4 126.3(2) . . ?
N1 C4 H4 116.8 . . ?
N4 C4 H4 116.8 . . ?
C3 C2 C1 117.7(3) . . ?
C3 C2 H2 121.2 . . ?
C1 C2 H2 121.2 . . ?

loop_
_geom_bond_atom_site_label_1
_geom_bond_atom_site_label_2
_geom_bond_distance
_geom_bond_site_symmetry_2
_geom_bond_publ_flag
Ag C5 2.083(3) 3_575 ?
Ag C6 2.107(3) . ?
Ag N4 2.574(2) 2_565 ?
Ag Ag 2.9649(5) 2_575 ?
Fe N3 1.932(2) 5_575 ?
Fe N3 1.932(2) . ?
Fe N2 1.946(2) 5_575 ?
Fe N2 1.946(2) . ?
Fe N1 2.002(2) 5_575 ?
Fe N1 2.002(2) . ?
C1 N1 1.352(3) . ?
C1 C2 1.380(4) . ?
C1 H1 0.9300 . ?
N3 C6 1.147(4) . ?
N1 C4 1.334(3) . ?
N4 C4 1.332(4) . ?
N4 C3 1.339(4) . ?
N4 Ag 2.574(2) 2_565 ?
N2 C5 1.147(4) . ?
C6 Ag 2.083(3) 3_475 ?
C3 C2 1.377(4) . ?
C3 H3 0.9300 . ?
C4 H4 0.9300 . ?
C2 H2 0.9300 . ?
